data_1550938
loop_
_publ_author_name
'Qin, Qi-Pin'
'Wang, Zhen-Feng'
'Tan, Ming-Xiong'
'Huang, Xiao-Ling'
'Zou, Hua-Hong'
'Zou, Bi-Qun'
'Shi, Bei-Bei'
'Zhang, Shu-Hua'

_publ_section_title
;
 Complexes of lanthanides(iii) with mixed 2,2'-bipyridyl and
 5,7-dibromo-8-quinolinoline chelating ligands as a new class of promising
 anti-cancer agents.
;
_journal_issue 5
_journal_name_full 'Metallomics : integrated biometal science'
_journal_page_first 1005
_journal_page_last 1015
_journal_paper_doi 10.1039/c9mt00037b
_journal_volume 11
_journal_year 2019
_chemical_formula_moiety 'C32 H24 Br4 Lu N5 O5'
_chemical_formula_sum 'C32 H24 Br4 Lu N5 O5'
_chemical_formula_weight 1053.17
_space_group_crystal_system orthorhombic
_space_group_IT_number 56
_space_group_name_Hall '-P 2ab 2ac'
_space_group_name_H-M_alt 'P c c n'
_symmetry_space_group_name_Hall '-P 2ab 2ac'
_symmetry_space_group_name_H-M 'P c c n'
_atom_sites_solution_hydrogens geom
_atom_sites_solution_primary iterative
_audit_creation_date 2019-01-26
_audit_creation_method
;
Olex2 1.2
(compiled 2018.05.29 svn.r3508 for OlexSys, GUI svn.r5506)
;
_audit_update_record
;
2019-02-16 deposited with the CCDC.    2019-04-24 downloaded from the CCDC.
;
_cell_angle_alpha 90
_cell_angle_beta 90
_cell_angle_gamma 90
_cell_formula_units_Z 16
_cell_length_a 29.587(3)
_cell_length_b 29.910(3)
_cell_length_c 15.9860(18)
_cell_measurement_reflns_used 9775
_cell_measurement_temperature 293(2)
_cell_measurement_theta_max 25.999
_cell_measurement_theta_min 2.906
_cell_volume 14147(3)
_computing_cell_refinement 'SAINT V8.38A (?, 2016)'
_computing_data_reduction 'SAINT V8.38A (?, 2016)'
_computing_molecular_graphics 'Olex2 (Dolomanov et al., 2009)'
_computing_publication_material 'Olex2 (Dolomanov et al., 2009)'
_computing_structure_refinement 'XL (Sheldrick, 2008)'
_computing_structure_solution
;
Superflip (Palatinus & Chapuis, 2007;Palatinus & van der Lee, 2008;
Palatinus et al., 2012)
;
_diffrn_ambient_temperature 293(2)
_diffrn_measured_fraction_theta_full 0.998
_diffrn_measured_fraction_theta_max 0.997
_diffrn_measurement_device_type 'CCD area detector'
_diffrn_measurement_method 'phi and omega scans'
_diffrn_radiation_monochromator graphite
_diffrn_radiation_type MoK\a
_diffrn_radiation_wavelength 0.71073
_diffrn_reflns_av_R_equivalents 0.1341
_diffrn_reflns_av_unetI/netI 0.0726
_diffrn_reflns_Laue_measured_fraction_full 0.998
_diffrn_reflns_Laue_measured_fraction_max 0.997
_diffrn_reflns_limit_h_max 38
_diffrn_reflns_limit_h_min -38
_diffrn_reflns_limit_k_max 36
_diffrn_reflns_limit_k_min -38
_diffrn_reflns_limit_l_max 20
_diffrn_reflns_limit_l_min -20
_diffrn_reflns_number 216179
_diffrn_reflns_point_group_measured_fraction_full 0.998
_diffrn_reflns_point_group_measured_fraction_max 0.997
_diffrn_reflns_theta_full 25.242
_diffrn_reflns_theta_max 27.573
_diffrn_reflns_theta_min 2.890
_exptl_absorpt_coefficient_mu 7.356
_exptl_absorpt_correction_T_max 0.7456
_exptl_absorpt_correction_T_min 0.2615
_exptl_absorpt_correction_type multi-scan
_exptl_absorpt_process_details
;
SADABS-2016/2 (Bruker,2016/2) was used for absorption correction.
wR2(int) was 0.1474 before and 0.0717 after correction.
The Ratio of minimum to maximum transmission is 0.3507.
The \l/2 correction factor is Not present.
;
_exptl_crystal_colour colorless
_exptl_crystal_density_diffrn 1.978
_exptl_crystal_description block
_exptl_crystal_F_000 8032
_exptl_crystal_size_max 0.26
_exptl_crystal_size_mid 0.21
_exptl_crystal_size_min 0.14
_refine_diff_density_max 2.705
_refine_diff_density_min -1.146
_refine_diff_density_rms 0.158
_refine_ls_extinction_method none
_refine_ls_goodness_of_fit_ref 1.082
_refine_ls_hydrogen_treatment constr
_refine_ls_matrix_type full
_refine_ls_number_parameters 855
_refine_ls_number_reflns 16325
_refine_ls_number_restraints 0
_refine_ls_restrained_S_all 1.082
_refine_ls_R_factor_all 0.1374
_refine_ls_R_factor_gt 0.0731
_refine_ls_shift/su_max 0.002
_refine_ls_shift/su_mean 0.000
_refine_ls_structure_factor_coef Fsqd
_refine_ls_weighting_details 'w=1/[\s^2^(Fo^2^)+(0.0844P)^2^+99.6803P] where P=(Fo^2^+2Fc^2^)/3'
_refine_ls_weighting_scheme calc
_refine_ls_wR_factor_gt 0.1615
_refine_ls_wR_factor_ref 0.1922
_reflns_Friedel_coverage 0.000
_reflns_number_gt 9992
_reflns_number_total 16325
_reflns_threshold_expression 'I > 2\s(I)'
_cod_data_source_file c9mt00037b2.cif
_cod_data_source_block 111_CCDC1
_cod_depositor_comments 'Adding full bibliography for 1550936--1550940.cif.'
_cod_database_code 1550938
_shelx_shelxl_version_number 2016/6
_shelx_space_group_comment
;
The symmetry employed for this shelxl refinement is uniquely defined
by the following loop, which should always be used as a source of
symmetry information in preference to the above space-group names.
They are only intended as comments.
;
_shelx_estimated_absorpt_t_max 0.426
_shelx_estimated_absorpt_t_min 0.251
_olex2_refinement_description
;
1. Fixed Uiso
 At 1.2 times of:
  All C(H) groups
 At 1.5 times of:
  All C(H,H,H) groups
2.a Aromatic/amide H refined with riding coordinates:
 C24(H24), C27(H27), C3(H3), C9(H9), C36(H36), C41(H41), C4(H4), C59(H59),
 C13(H13), C22(H22), C30(H30), C53(H53), C54(H54), C29(H29), C35(H35), C21(H21),
  C51(H51), C46(H46), C62(H62), C61(H61), C56(H56), C19(H19), C45(H45), C14(H14)
2.b Idealised Me refined as rotating group:
 C64(H64A,H64B,H64C), C63(H63A,H63B,H63C), C11(H11A,H11B,H11C), C31(H31A,H31B,
 H31C), C32(H32A,H32B,H32C), C43(H43A,H43B,H43C), C1(H1A,H1B,H1C), C33(H33A,
 H33B,H33C)
;
_olex2_submission_special_instructions 'No special instructions were received'

loop_
_space_group_symop_operation_xyz
'x, y, z'
'-x+1/2, -y+1/2, z'
'x+1/2, -y, -z+1/2'
'-x, y+1/2, -z+1/2'
'-x, -y, -z'
'x-1/2, y-1/2, -z'
'-x-1/2, y, z-1/2'
'x, -y-1/2, z-1/2'

loop_
_atom_site_label
_atom_site_type_symbol
_atom_site_fract_x
_atom_site_fract_y
_atom_site_fract_z
_atom_site_U_iso_or_equiv
_atom_site_adp_type
_atom_site_occupancy
_atom_site_site_symmetry_order
_atom_site_calc_flag
_atom_site_refinement_flags_posn
Lu1 Lu 0.32439(2) 0.56769(2) 0.59477(2) 0.03224(12) Uani 1 1 d .
Lu2 Lu 0.57420(2) 0.67368(2) 0.90988(2) 0.03861(14) Uani 1 1 d .
Br2 Br 0.37340(5) 0.73020(4) 0.65677(8) 0.0587(3) Uani 1 1 d .
Br1 Br 0.33006(6) 0.69766(6) 0.99464(7) 0.0797(5) Uani 1 1 d .
Br8 Br 0.50188(9) 0.43578(5) 0.88313(11) 0.1091(8) Uani 1 1 d .
Br6 Br 0.70035(7) 0.66596(7) 0.50464(9) 0.1040(6) Uani 1 1 d .
Br7 Br 0.43089(5) 0.60211(5) 0.78822(10) 0.0726(4) Uani 1 1 d .
Br3 Br 0.37024(5) 0.41078(5) 0.70190(12) 0.0828(5) Uani 1 1 d .
Br4 Br 0.55067(5) 0.46234(6) 0.64976(10) 0.0780(4) Uani 1 1 d .
Br5 Br 0.73775(5) 0.62365(6) 0.83904(9) 0.0811(5) Uani 1 1 d .
O1 O 0.3406(2) 0.6343(2) 0.6371(3) 0.0385(17) Uani 1 1 d .
O2 O 0.3525(2) 0.5063(2) 0.6392(4) 0.0396(17) Uani 1 1 d .
O7 O 0.5186(2) 0.6356(2) 0.8661(4) 0.0429(17) Uani 1 1 d .
N1 N 0.3104(3) 0.5766(3) 0.7532(4) 0.0329(19) Uani 1 1 d .
O6 O 0.6421(3) 0.6602(3) 0.8657(4) 0.054(2) Uani 1 1 d .
C24 C 0.3069(4) 0.6182(4) 0.3172(6) 0.040(2) Uani 1 1 d .
H24 H 0.309361 0.604683 0.265051 0.048 Uiso 1 1 calc R
O5 O 0.1892(3) 0.5537(4) 0.6175(6) 0.081(3) Uani 1 1 d .
O10 O 0.5490(5) 0.8066(3) 0.8881(6) 0.099(4) Uani 1 1 d .
N6 N 0.5804(3) 0.6837(3) 0.7500(5) 0.044(2) Uani 1 1 d .
C27 C 0.3397(4) 0.5240(4) 0.3135(6) 0.042(3) Uani 1 1 d .
H27 H 0.339935 0.539586 0.263207 0.050 Uiso 1 1 calc R
N7 N 0.5830(3) 0.5908(3) 0.9475(5) 0.044(2) Uani 1 1 d .
C55 C 0.6620(4) 0.7108(4) 1.1861(7) 0.047(3) Uani 1 1 d .
N4 N 0.3287(3) 0.5247(3) 0.4620(5) 0.040(2) Uani 1 1 d .
O4 O 0.2478(3) 0.5973(3) 0.6116(5) 0.055(2) Uani 1 1 d .
C7 C 0.3382(3) 0.6480(3) 0.7136(6) 0.035(2) Uani 1 1 d .
C3 C 0.2942(4) 0.5593(4) 0.8953(6) 0.048(3) Uani 1 1 d .
H3 H 0.284466 0.538211 0.934112 0.058 Uiso 1 1 calc R
C52 C 0.5071(6) 0.4990(4) 0.8817(8) 0.063(4) Uani 1 1 d .
N3 N 0.3121(3) 0.6121(3) 0.4666(5) 0.038(2) Uani 1 1 d .
C25 C 0.3166(3) 0.5941(3) 0.3894(5) 0.033(2) Uani 1 1 d .
N8 N 0.6135(3) 0.6939(3) 1.0389(5) 0.049(2) Uani 1 1 d .
O8 O 0.5970(4) 0.7516(3) 0.8914(5) 0.072(3) Uani 1 1 d .
C26 C 0.3287(3) 0.5464(3) 0.3878(5) 0.033(2) Uani 1 1 d .
C5 C 0.3199(4) 0.6326(4) 0.8635(6) 0.042(3) Uani 1 1 d .
N5 N 0.2293(4) 0.5591(4) 0.6083(5) 0.051(3) Uani 1 1 d .
N9 N 0.5264(3) 0.6747(3) 1.0364(5) 0.044(2) Uani 1 1 d .
O9 O 0.5268(4) 0.7382(3) 0.9040(6) 0.074(3) Uani 1 1 d .
C9 C 0.3486(4) 0.7052(4) 0.8223(8) 0.053(3) Uani 1 1 d .
H9 H 0.357519 0.734073 0.836332 0.064 Uiso 1 1 calc R
C15 C 0.4747(4) 0.5175(4) 0.6093(6) 0.047(3) Uani 1 1 d .
C60 C 0.4722(5) 0.6718(4) 1.1801(8) 0.056(3) Uani 1 1 d .
C28 C 0.3500(4) 0.4792(4) 0.3143(7) 0.053(3) Uani 1 1 d .
C23 C 0.2937(4) 0.6620(4) 0.3231(6) 0.043(3) Uani 1 1 d .
C16 C 0.4275(4) 0.5264(4) 0.6072(6) 0.040(2) Uani 1 1 d .
C10 C 0.3330(4) 0.6766(4) 0.8824(6) 0.047(3) Uani 1 1 d .
C6 C 0.3220(3) 0.6187(3) 0.7787(5) 0.033(2) Uani 1 1 d .
C49 C 0.5140(4) 0.5920(3) 0.8721(6) 0.037(2) Uani 1 1 d .
C42 C 0.6800(5) 0.6640(5) 0.6173(7) 0.060(4) Uani 1 1 d .
C64 C 0.4444(5) 0.6689(5) 1.2598(9) 0.085(5) Uani 1 1 d .
H64A H 0.464172 0.665620 1.306938 0.127 Uiso 1 1 calc GR
H64B H 0.424563 0.643510 1.256629 0.127 Uiso 1 1 calc GR
H64C H 0.426779 0.695636 1.266033 0.127 Uiso 1 1 calc GR
C36 C 0.6024(5) 0.6875(4) 0.5805(7) 0.062(4) Uani 1 1 d .
H36 H 0.609129 0.689006 0.523789 0.075 Uiso 1 1 calc R
N2 N 0.4099(3) 0.5659(3) 0.5746(5) 0.040(2) Uani 1 1 d .
C12 C 0.4388(4) 0.5965(4) 0.5447(7) 0.051(3) Uani 1 1 d .
C34 C 0.5486(4) 0.6948(4) 0.6938(7) 0.050(3) Uani 1 1 d .
C41 C 0.7097(5) 0.6493(4) 0.6766(8) 0.064(4) Uani 1 1 d .
H41 H 0.738612 0.640273 0.660933 0.077 Uiso 1 1 calc R
C4 C 0.3055(4) 0.6003(4) 0.9219(6) 0.049(3) Uani 1 1 d .
H4 H 0.303742 0.607364 0.978445 0.059 Uiso 1 1 calc R
C37 C 0.6354(5) 0.6758(4) 0.6374(6) 0.048(3) Uani 1 1 d .
C50 C 0.4783(4) 0.5688(4) 0.8391(6) 0.045(3) Uani 1 1 d .
C8 C 0.3510(4) 0.6904(4) 0.7398(6) 0.039(2) Uani 1 1 d .
O3 O 0.2557(3) 0.5271(3) 0.5914(5) 0.057(2) Uani 1 1 d .
C18 C 0.4121(4) 0.4546(4) 0.6646(7) 0.048(3) Uani 1 1 d .
C48 C 0.5478(4) 0.5672(4) 0.9140(6) 0.046(3) Uani 1 1 d .
C2 C 0.2966(3) 0.5470(4) 0.8097(6) 0.038(2) Uani 1 1 d .
C59 C 0.5189(5) 0.6775(4) 1.1849(7) 0.052(3) Uani 1 1 d .
H59 H 0.532778 0.679796 1.236895 0.062 Uiso 1 1 calc R
C58 C 0.5448(4) 0.6798(3) 1.1123(5) 0.039(3) Uani 1 1 d .
C13 C 0.4866(5) 0.5894(5) 0.5494(9) 0.067(4) Uani 1 1 d .
H13 H 0.506334 0.611586 0.531312 0.080 Uiso 1 1 calc R
C44 C 0.6149(4) 0.5674(4) 0.9883(7) 0.056(3) Uani 1 1 d .
C39 C 0.6544(4) 0.6605(4) 0.7879(6) 0.041(3) Uani 1 1 d .
C40 C 0.6969(4) 0.6476(4) 0.7613(7) 0.052(3) Uani 1 1 d .
C38 C 0.6231(4) 0.6746(4) 0.7231(6) 0.043(3) Uani 1 1 d .
C17 C 0.3953(4) 0.4950(4) 0.6382(6) 0.038(2) Uani 1 1 d .
C20 C 0.4883(4) 0.4756(4) 0.6410(7) 0.052(3) Uani 1 1 d .
C57 C 0.5939(4) 0.6901(3) 1.1146(6) 0.041(3) Uani 1 1 d .
N10 N 0.5576(6) 0.7666(4) 0.8940(6) 0.067(4) Uani 1 1 d .
C22 C 0.2903(4) 0.6804(4) 0.4013(7) 0.049(3) Uani 1 1 d .
H22 H 0.281347 0.709984 0.407647 0.059 Uiso 1 1 calc R
C30 C 0.3375(4) 0.4808(4) 0.4616(7) 0.053(3) Uani 1 1 d .
H30 H 0.336671 0.465354 0.512033 0.064 Uiso 1 1 calc R
C53 C 0.6570(4) 0.7056(4) 1.0370(7) 0.060(3) Uani 1 1 d .
H53 H 0.671406 0.707661 0.985413 0.072 Uiso 1 1 calc R
C54 C 0.6811(4) 0.7146(4) 1.1075(7) 0.057(3) Uani 1 1 d .
H54 H 0.711073 0.723559 1.102757 0.069 Uiso 1 1 calc R
C63 C 0.6882(5) 0.7212(5) 1.2647(7) 0.068(4) Uani 1 1 d .
H63A H 0.702466 0.694405 1.284809 0.102 Uiso 1 1 calc GR
H63B H 0.668008 0.732475 1.306622 0.102 Uiso 1 1 calc GR
H63C H 0.710880 0.743208 1.252610 0.102 Uiso 1 1 calc GR
C29 C 0.3478(5) 0.4576(4) 0.3899(7) 0.059(3) Uani 1 1 d .
H29 H 0.353298 0.427017 0.392707 0.071 Uiso 1 1 calc R
C35 C 0.5602(6) 0.6968(4) 0.6080(8) 0.064(4) Uani 1 1 d .
H35 H 0.538137 0.704799 0.569303 0.077 Uiso 1 1 calc R
C21 C 0.3002(4) 0.6551(4) 0.4700(7) 0.049(3) Uani 1 1 d .
H21 H 0.298445 0.668593 0.522238 0.058 Uiso 1 1 calc R
C51 C 0.4739(5) 0.5229(4) 0.8420(8) 0.060(3) Uani 1 1 d .
H51 H 0.449241 0.508672 0.817686 0.072 Uiso 1 1 calc R
C46 C 0.5792(6) 0.4972(5) 0.9629(9) 0.076(4) Uani 1 1 d .
H46 H 0.578570 0.466251 0.968267 0.091 Uiso 1 1 calc R
C62 C 0.4814(4) 0.6697(4) 1.0328(7) 0.056(3) Uani 1 1 d .
H62 H 0.467776 0.667176 0.980647 0.067 Uiso 1 1 calc R
C61 C 0.4549(4) 0.6683(4) 1.1021(9) 0.061(3) Uani 1 1 d .
H61 H 0.423866 0.664769 1.095668 0.073 Uiso 1 1 calc R
C11 C 0.4213(4) 0.6384(4) 0.5067(8) 0.062(3) Uani 1 1 d .
H11A H 0.409555 0.632095 0.451959 0.093 Uiso 1 1 calc GR
H11B H 0.445337 0.659815 0.502366 0.093 Uiso 1 1 calc GR
H11C H 0.397633 0.650352 0.541195 0.093 Uiso 1 1 calc GR
C56 C 0.6173(4) 0.6989(4) 1.1887(6) 0.046(3) Uani 1 1 d .
H56 H 0.602454 0.696716 1.239826 0.055 Uiso 1 1 calc R
C19 C 0.4580(4) 0.4443(5) 0.6665(8) 0.058(3) Uani 1 1 d .
H19 H 0.467814 0.416413 0.684886 0.070 Uiso 1 1 calc R
C31 C 0.2817(5) 0.6886(4) 0.2447(8) 0.069(4) Uani 1 1 d .
H31A H 0.295151 0.674700 0.196699 0.103 Uiso 1 1 calc GR
H31B H 0.292819 0.718597 0.250112 0.103 Uiso 1 1 calc GR
H31C H 0.249421 0.689218 0.238117 0.103 Uiso 1 1 calc GR
C32 C 0.3645(6) 0.4563(5) 0.2355(9) 0.082(5) Uani 1 1 d .
H32A H 0.338871 0.452780 0.199207 0.123 Uiso 1 1 calc GR
H32B H 0.376710 0.427414 0.248801 0.123 Uiso 1 1 calc GR
H32C H 0.387106 0.473954 0.208007 0.123 Uiso 1 1 calc GR
C47 C 0.5447(5) 0.5197(4) 0.9192(7) 0.052(3) Uani 1 1 d .
C45 C 0.6124(6) 0.5206(5) 0.9961(9) 0.076(4) Uani 1 1 d .
H45 H 0.634919 0.505696 1.025739 0.091 Uiso 1 1 calc R
C43 C 0.6545(5) 0.5929(5) 1.0252(9) 0.084(5) Uani 1 1 d .
H43A H 0.662834 0.616775 0.988191 0.126 Uiso 1 1 calc GR
H43B H 0.679707 0.572989 1.032122 0.126 Uiso 1 1 calc GR
H43C H 0.646024 0.604956 1.078522 0.126 Uiso 1 1 calc GR
C1 C 0.2832(4) 0.5007(4) 0.7842(7) 0.053(3) Uani 1 1 d .
H1A H 0.267394 0.501898 0.731847 0.079 Uiso 1 1 calc GR
H1B H 0.263874 0.488029 0.826192 0.079 Uiso 1 1 calc GR
H1C H 0.309775 0.482572 0.778285 0.079 Uiso 1 1 calc GR
C14 C 0.5030(4) 0.5507(5) 0.5801(9) 0.066(4) Uani 1 1 d .
H14 H 0.534055 0.546283 0.581688 0.079 Uiso 1 1 calc R
C33 C 0.5016(5) 0.7037(4) 0.7212(8) 0.066(4) Uani 1 1 d .
H33A H 0.487681 0.676180 0.738166 0.099 Uiso 1 1 calc GR
H33B H 0.484861 0.716486 0.675694 0.099 Uiso 1 1 calc GR
H33C H 0.501956 0.724178 0.767392 0.099 Uiso 1 1 calc GR

loop_
_atom_site_aniso_label
_atom_site_aniso_U_11
_atom_site_aniso_U_22
_atom_site_aniso_U_33
_atom_site_aniso_U_23
_atom_site_aniso_U_13
_atom_site_aniso_U_12
Lu1 0.0418(3) 0.0367(2) 0.01821(18) -0.00006(17) 0.00203(17) 0.00125(19)
Lu2 0.0482(3) 0.0435(3) 0.0241(2) 0.00143(19) -0.00341(19) -0.0041(2)
Br2 0.0850(10) 0.0418(6) 0.0495(7) 0.0026(5) 0.0077(6) -0.0033(6)
Br1 0.1156(13) 0.0946(11) 0.0288(6) -0.0257(6) -0.0077(7) 0.0076(9)
Br8 0.214(2) 0.0343(7) 0.0787(10) -0.0033(7) 0.0421(13) -0.0158(10)
Br6 0.1320(16) 0.1454(17) 0.0347(7) -0.0088(8) 0.0259(8) 0.0028(13)
Br7 0.0529(8) 0.0771(9) 0.0877(10) -0.0189(8) -0.0192(7) -0.0023(7)
Br3 0.0736(10) 0.0504(8) 0.1246(14) 0.0287(8) 0.0189(9) 0.0052(7)
Br4 0.0449(8) 0.1048(12) 0.0843(10) -0.0089(9) -0.0004(7) 0.0215(8)
Br5 0.0514(8) 0.1264(14) 0.0656(9) 0.0094(9) -0.0103(7) 0.0016(8)
O1 0.062(5) 0.044(4) 0.010(3) 0.003(3) 0.006(3) -0.004(3)
O2 0.036(4) 0.043(4) 0.040(4) 0.008(3) 0.010(3) 0.005(3)
O7 0.052(5) 0.038(4) 0.039(4) 0.002(3) -0.014(3) -0.003(3)
N1 0.037(5) 0.047(5) 0.015(3) -0.002(3) 0.004(3) 0.005(4)
O6 0.048(5) 0.088(6) 0.025(4) 0.007(4) -0.003(3) -0.002(4)
C24 0.046(6) 0.050(7) 0.025(5) -0.003(5) 0.004(4) -0.006(5)
O5 0.040(5) 0.149(10) 0.054(5) 0.017(6) 0.004(4) -0.012(6)
O10 0.185(13) 0.044(6) 0.068(6) 0.006(5) -0.038(7) -0.007(7)
N6 0.061(6) 0.041(5) 0.029(4) 0.004(4) -0.009(4) -0.007(4)
C27 0.054(7) 0.048(7) 0.023(5) -0.006(4) 0.005(4) -0.008(5)
N7 0.061(6) 0.047(5) 0.024(4) 0.011(4) 0.005(4) 0.011(5)
C55 0.063(8) 0.041(6) 0.037(6) -0.004(5) -0.010(5) 0.004(6)
N4 0.061(6) 0.037(5) 0.022(4) -0.007(3) 0.002(4) 0.000(4)
O4 0.047(5) 0.067(6) 0.049(5) 0.002(4) -0.001(4) 0.014(4)
C7 0.037(6) 0.044(6) 0.023(5) 0.000(4) -0.004(4) 0.012(5)
C3 0.055(7) 0.069(8) 0.020(5) 0.014(5) 0.013(5) 0.010(6)
C52 0.117(12) 0.024(6) 0.049(7) -0.014(5) 0.033(8) -0.010(7)
N3 0.052(5) 0.039(5) 0.023(4) -0.001(4) 0.000(4) 0.004(4)
C25 0.039(6) 0.045(6) 0.014(4) 0.001(4) 0.002(4) -0.010(5)
N8 0.046(6) 0.070(7) 0.032(5) 0.007(4) -0.004(4) -0.008(5)
O8 0.107(8) 0.065(6) 0.043(5) 0.003(4) -0.009(5) -0.023(6)
C26 0.034(5) 0.041(6) 0.024(5) -0.007(4) 0.000(4) -0.005(5)
C5 0.039(6) 0.066(8) 0.021(5) 0.001(5) -0.004(4) 0.014(5)
N5 0.049(6) 0.090(9) 0.014(4) 0.013(5) 0.001(4) 0.003(6)
N9 0.057(6) 0.047(5) 0.029(4) -0.003(4) 0.002(4) 0.008(5)
O9 0.093(7) 0.049(6) 0.082(7) 0.013(5) 0.011(5) 0.008(5)
C9 0.065(8) 0.036(6) 0.060(8) -0.007(6) -0.015(6) 0.000(6)
C15 0.042(7) 0.066(8) 0.035(6) -0.003(5) 0.008(5) 0.001(6)
C60 0.072(9) 0.043(7) 0.052(7) 0.011(6) 0.019(7) 0.008(6)
C28 0.060(8) 0.053(7) 0.045(7) -0.015(6) 0.009(6) -0.005(6)
C23 0.054(7) 0.047(7) 0.029(5) 0.010(5) -0.004(5) -0.006(5)
C16 0.051(7) 0.044(6) 0.023(5) 0.001(4) 0.006(4) -0.003(5)
C10 0.066(8) 0.055(7) 0.019(4) -0.019(5) -0.005(5) 0.008(6)
C6 0.036(5) 0.041(6) 0.022(4) -0.006(4) -0.002(4) 0.008(5)
C49 0.047(6) 0.032(6) 0.031(5) -0.009(4) -0.001(5) -0.002(5)
C42 0.079(10) 0.078(9) 0.023(5) -0.010(6) 0.022(6) -0.006(7)
C64 0.081(11) 0.100(12) 0.073(10) 0.016(9) 0.035(8) 0.005(9)
C36 0.106(12) 0.061(8) 0.020(5) 0.002(5) -0.016(6) 0.005(8)
N2 0.054(6) 0.047(5) 0.018(4) -0.002(4) 0.009(4) -0.004(4)
C12 0.061(8) 0.057(7) 0.035(6) -0.001(5) 0.009(5) -0.008(6)
C34 0.068(8) 0.043(7) 0.040(6) 0.016(5) -0.014(6) -0.003(6)
C41 0.068(9) 0.067(9) 0.057(8) -0.010(7) 0.023(7) 0.000(7)
C4 0.071(8) 0.066(8) 0.011(4) 0.003(5) 0.003(5) 0.012(6)
C37 0.083(9) 0.037(6) 0.024(5) -0.006(4) -0.004(5) -0.006(6)
C50 0.056(7) 0.043(6) 0.036(6) -0.016(5) 0.006(5) -0.003(5)
C8 0.049(7) 0.046(6) 0.021(5) 0.000(4) 0.000(4) 0.001(5)
O3 0.049(5) 0.061(5) 0.059(5) -0.002(4) -0.004(4) -0.008(4)
C18 0.052(7) 0.045(7) 0.046(6) 0.001(5) 0.000(5) 0.006(6)
C48 0.064(8) 0.045(6) 0.027(5) 0.005(5) 0.013(5) 0.012(6)
C2 0.040(6) 0.049(6) 0.025(5) 0.008(4) 0.010(4) 0.002(5)
C59 0.086(10) 0.043(7) 0.028(5) 0.003(5) 0.003(6) 0.010(6)
C58 0.067(8) 0.033(6) 0.016(4) 0.000(4) 0.002(4) -0.003(5)
C13 0.058(9) 0.076(10) 0.066(9) -0.006(8) 0.016(7) -0.016(8)
C44 0.065(8) 0.062(8) 0.042(6) 0.015(6) -0.002(6) 0.017(7)
C39 0.054(7) 0.047(6) 0.024(5) 0.004(4) -0.009(5) -0.010(5)
C40 0.044(7) 0.071(8) 0.040(6) -0.005(6) -0.001(5) 0.000(6)
C38 0.055(7) 0.045(6) 0.029(5) -0.006(5) -0.003(5) -0.011(5)
C17 0.043(6) 0.049(7) 0.022(5) -0.001(4) 0.005(4) 0.003(5)
C20 0.044(7) 0.064(8) 0.048(7) -0.005(6) 0.004(5) 0.016(6)
C57 0.060(7) 0.033(6) 0.030(5) 0.005(4) -0.005(5) -0.001(5)
N10 0.137(13) 0.042(7) 0.022(5) 0.007(4) -0.014(6) -0.009(8)
C22 0.067(8) 0.038(6) 0.043(6) 0.003(5) -0.002(6) 0.004(5)
C30 0.075(9) 0.045(7) 0.040(6) 0.003(5) 0.007(6) -0.007(6)
C53 0.066(9) 0.082(9) 0.032(6) 0.008(6) -0.004(6) -0.013(7)
C54 0.055(8) 0.066(8) 0.050(7) 0.007(6) -0.012(6) -0.010(6)
C63 0.082(10) 0.088(10) 0.033(6) -0.009(6) -0.020(6) 0.021(8)
C29 0.086(10) 0.040(7) 0.051(7) -0.008(6) 0.008(7) -0.001(6)
C35 0.098(12) 0.048(8) 0.046(7) 0.004(6) -0.018(7) 0.001(7)
C21 0.063(8) 0.051(7) 0.032(6) -0.005(5) -0.001(5) 0.007(6)
C51 0.081(10) 0.042(7) 0.057(8) -0.005(6) 0.013(7) -0.015(7)
C46 0.123(14) 0.047(8) 0.057(8) 0.011(7) 0.015(9) 0.025(9)
C62 0.052(8) 0.073(9) 0.041(6) 0.002(6) -0.006(6) 0.007(6)
C61 0.044(7) 0.060(8) 0.078(10) -0.005(7) 0.015(7) 0.005(6)
C11 0.063(8) 0.063(8) 0.060(8) 0.014(7) 0.016(6) -0.009(7)
C56 0.063(8) 0.047(7) 0.028(5) 0.001(5) -0.005(5) 0.008(6)
C19 0.053(8) 0.064(8) 0.057(8) 0.000(6) 0.006(6) 0.021(7)
C31 0.095(11) 0.061(8) 0.050(7) 0.026(6) -0.013(7) -0.016(8)
C32 0.127(14) 0.055(8) 0.063(9) -0.030(7) 0.031(9) -0.004(8)
C47 0.080(9) 0.037(6) 0.040(6) 0.004(5) 0.019(6) 0.015(6)
C45 0.099(12) 0.075(10) 0.055(8) 0.018(8) 0.007(8) 0.041(9)
C43 0.086(11) 0.095(12) 0.070(10) 0.018(9) -0.027(8) 0.030(9)
C1 0.064(8) 0.053(7) 0.040(6) 0.016(5) 0.012(6) 0.001(6)
C14 0.041(7) 0.083(10) 0.074(9) -0.011(8) 0.012(6) -0.012(7)
C33 0.070(9) 0.067(9) 0.061(8) 0.023(7) -0.023(7) 0.001(7)

loop_
_atom_type_symbol
_atom_type_description
_atom_type_scat_dispersion_real
_atom_type_scat_dispersion_imag
_atom_type_scat_source
C C 0.0033 0.0016 'International Tables Vol C Tables 4.2.6.8 and 6.1.1.4'
H H 0.0000 0.0000 'International Tables Vol C Tables 4.2.6.8 and 6.1.1.4'
Br Br -0.2901 2.4595 'International Tables Vol C Tables 4.2.6.8 and 6.1.1.4'
Lu Lu -0.4720 5.8584 'International Tables Vol C Tables 4.2.6.8 and 6.1.1.4'
N N 0.0061 0.0033 'International Tables Vol C Tables 4.2.6.8 and 6.1.1.4'
O O 0.0106 0.0060 'International Tables Vol C Tables 4.2.6.8 and 6.1.1.4'

loop_
_geom_angle_atom_site_label_1
_geom_angle_atom_site_label_2
_geom_angle_atom_site_label_3
_geom_angle
O1 Lu1 N1 68.4(2)
O1 Lu1 N4 137.3(2)
O1 Lu1 O4 80.6(3)
O1 Lu1 N3 78.3(2)
O1 Lu1 N5 106.2(3)
O1 Lu1 N2 80.8(3)
O1 Lu1 O3 132.1(3)
O2 Lu1 O1 127.1(3)
O2 Lu1 N1 79.9(3)
O2 Lu1 N4 79.6(3)
O2 Lu1 O4 129.4(3)
O2 Lu1 N3 142.7(3)
O2 Lu1 N5 106.5(3)
O2 Lu1 N2 68.7(3)
O2 Lu1 O3 84.3(3)
N1 Lu1 N5 77.0(2)
N4 Lu1 N1 154.2(3)
N4 Lu1 N5 94.0(3)
N4 Lu1 N2 80.3(3)
O4 Lu1 N1 72.9(2)
O4 Lu1 N4 109.2(3)
O4 Lu1 N3 76.1(3)
O4 Lu1 N5 26.5(3)
O4 Lu1 N2 160.0(3)
N3 Lu1 N1 137.4(3)
N3 Lu1 N4 65.0(3)
N3 Lu1 N5 88.1(3)
N3 Lu1 N2 93.0(3)
N2 Lu1 N1 106.5(2)
N2 Lu1 N5 173.0(3)
O3 Lu1 N1 86.4(3)
O3 Lu1 N4 76.0(3)
O3 Lu1 O4 52.7(3)
O3 Lu1 N3 97.5(3)
O3 Lu1 N5 26.3(3)
O3 Lu1 N2 146.8(3)
O7 Lu2 O6 120.7(3)
O7 Lu2 N6 77.9(3)
O7 Lu2 N7 68.7(3)
O7 Lu2 N8 141.3(3)
O7 Lu2 O8 133.4(3)
O7 Lu2 N9 80.4(3)
O7 Lu2 O9 88.0(3)
O7 Lu2 N10 111.3(4)
O6 Lu2 N6 68.5(3)
O6 Lu2 N7 78.6(3)
O6 Lu2 N8 83.1(3)
O6 Lu2 O8 83.2(4)
O6 Lu2 N9 143.1(3)
O6 Lu2 O9 133.1(3)
O6 Lu2 N10 108.4(4)
N6 Lu2 N10 79.0(3)
N7 Lu2 N6 109.7(3)
N7 Lu2 N10 170.7(3)
N8 Lu2 N6 140.7(3)
N8 Lu2 N7 89.6(3)
N8 Lu2 N9 65.0(3)
N8 Lu2 N10 85.2(3)
O8 Lu2 N6 75.5(3)
O8 Lu2 N7 157.2(4)
O8 Lu2 N8 74.6(3)
O8 Lu2 N9 104.2(3)
O8 Lu2 N10 26.1(3)
N9 Lu2 N6 148.3(3)
N9 Lu2 N7 82.9(3)
N9 Lu2 N10 87.8(3)
O9 Lu2 N6 84.8(3)
O9 Lu2 N7 148.2(3)
O9 Lu2 N8 96.5(3)
O9 Lu2 O8 52.2(4)
O9 Lu2 N9 71.7(3)
O9 Lu2 N10 26.1(4)
C7 O1 Lu1 125.4(6)
C17 O2 Lu1 126.4(6)
C49 O7 Lu2 126.1(6)
C6 N1 Lu1 110.4(6)
C2 N1 Lu1 130.3(7)
C2 N1 C6 119.2(8)
C39 O6 Lu2 124.8(7)
C25 C24 H24 120.1
C23 C24 H24 120.1
C23 C24 C25 119.9(9)
C34 N6 Lu2 130.0(8)
C34 N6 C38 119.2(9)
C38 N6 Lu2 110.9(6)
C26 C27 H27 119.6
C28 C27 H27 119.6
C28 C27 C26 120.7(10)
C48 N7 Lu2 109.3(6)
C44 N7 Lu2 133.5(8)
C44 N7 C48 117.2(10)
C54 C55 C63 122.0(12)
C56 C55 C54 116.3(10)
C56 C55 C63 121.7(11)
C26 N4 Lu1 120.0(6)
C30 N4 Lu1 121.5(7)
C30 N4 C26 117.8(8)
N5 O4 Lu1 93.9(6)
O1 C7 C6 120.5(9)
O1 C7 C8 124.1(9)
C8 C7 C6 115.4(8)
C4 C3 H3 119.0
C4 C3 C2 122.1(10)
C2 C3 H3 119.0
C51 C52 Br8 117.8(11)
C51 C52 C47 122.4(11)
C47 C52 Br8 119.8(11)
C25 N3 Lu1 121.9(6)
C21 N3 Lu1 121.6(6)
C21 N3 C25 116.5(8)
C24 C25 C26 122.6(8)
N3 C25 C24 122.0(9)
N3 C25 C26 115.2(8)
C57 N8 Lu2 122.2(7)
C53 N8 Lu2 120.3(7)
C53 N8 C57 117.3(9)
N10 O8 Lu2 94.7(8)
C27 C26 C25 122.4(9)
N4 C26 C27 120.9(9)
N4 C26 C25 116.7(8)
C10 C5 C6 117.9(10)
C10 C5 C4 125.8(9)
C4 C5 C6 116.4(10)
O5 N5 Lu1 176.4(8)
O5 N5 O4 122.7(12)
O5 N5 O3 122.1(13)
O4 N5 Lu1 59.6(5)
O3 N5 Lu1 55.9(5)
O3 N5 O4 115.1(9)
C58 N9 Lu2 120.8(7)
C58 N9 C62 117.0(9)
C62 N9 Lu2 122.2(7)
N10 O9 Lu2 97.2(8)
C10 C9 H9 120.5
C10 C9 C8 119.0(10)
C8 C9 H9 120.5
C20 C15 C16 117.1(11)
C14 C15 C16 116.9(12)
C14 C15 C20 126.0(12)
C59 C60 C64 119.9(13)
C61 C60 C64 124.3(13)
C61 C60 C59 115.8(11)
C27 C28 C32 120.2(11)
C29 C28 C27 117.1(10)
C29 C28 C32 122.7(12)
C24 C23 C22 117.9(9)
C24 C23 C31 120.6(10)
C22 C23 C31 121.5(11)
C15 C16 C17 121.6(10)
N2 C16 C15 122.4(10)
N2 C16 C17 116.0(10)
C5 C10 Br1 119.9(8)
C9 C10 Br1 118.1(9)
C9 C10 C5 122.0(9)
N1 C6 C7 115.3(8)
N1 C6 C5 123.0(9)
C5 C6 C7 121.7(9)
O7 C49 C50 123.7(10)
O7 C49 C48 118.9(10)
C50 C49 C48 117.4(10)
C41 C42 Br6 117.7(10)
C41 C42 C37 121.9(10)
C37 C42 Br6 120.4(10)
C60 C64 H64A 109.5
C60 C64 H64B 109.5
C60 C64 H64C 109.5
H64A C64 H64B 109.5
H64A C64 H64C 109.5
H64B C64 H64C 109.5
C37 C36 H36 120.3
C35 C36 H36 120.3
C35 C36 C37 119.5(11)
C16 N2 Lu1 110.0(6)
C12 N2 Lu1 131.5(8)
C12 N2 C16 118.3(10)
N2 C12 C13 120.7(12)
N2 C12 C11 119.9(11)
C13 C12 C11 119.4(11)
N6 C34 C35 119.3(12)
N6 C34 C33 120.3(10)
C35 C34 C33 120.4(11)
C42 C41 H41 119.8
C42 C41 C40 120.3(12)
C40 C41 H41 119.8
C3 C4 C5 119.5(9)
C3 C4 H4 120.2
C5 C4 H4 120.2
C42 C37 C38 117.1(11)
C36 C37 C42 125.4(11)
C36 C37 C38 117.5(12)
C49 C50 Br7 117.8(8)
C49 C50 C51 124.4(12)
C51 C50 Br7 117.7(10)
C7 C8 Br2 117.2(7)
C7 C8 C9 124.1(10)
C9 C8 Br2 118.7(8)
N5 O3 Lu1 97.9(7)
C17 C18 Br3 117.9(8)
C17 C18 C19 123.6(11)
C19 C18 Br3 118.5(9)
N7 C48 C49 116.9(10)
N7 C48 C47 122.7(11)
C49 C48 C47 120.4(12)
N1 C2 C3 119.8(10)
N1 C2 C1 120.9(9)
C3 C2 C1 119.3(9)
C60 C59 H59 119.8
C58 C59 C60 120.5(11)
C58 C59 H59 119.8
N9 C58 C59 121.7(11)
N9 C58 C57 116.4(9)
C59 C58 C57 121.9(10)
C12 C13 H13 120.0
C14 C13 C12 120.1(12)
C14 C13 H13 120.0
N7 C44 C45 121.6(13)
N7 C44 C43 118.0(11)
C45 C44 C43 120.4(12)
O6 C39 C40 123.2(10)
O6 C39 C38 120.5(10)
C40 C39 C38 116.3(9)
C41 C40 Br5 118.4(10)
C39 C40 Br5 119.4(8)
C39 C40 C41 122.1(11)
N6 C38 C37 122.6(10)
N6 C38 C39 115.1(9)
C37 C38 C39 122.2(11)
O2 C17 C16 118.7(9)
O2 C17 C18 124.9(10)
C18 C17 C16 116.4(10)
C15 C20 Br4 119.5(9)
C19 C20 Br4 118.4(9)
C19 C20 C15 122.1(11)
N8 C57 C58 114.6(9)
N8 C57 C56 122.2(11)
C56 C57 C58 123.0(10)
O10 N10 Lu2 178.0(13)
O10 N10 O8 122.7(15)
O10 N10 O9 121.4(16)
O8 N10 Lu2 59.2(6)
O8 N10 O9 115.9(11)
O9 N10 Lu2 56.7(6)
C23 C22 H22 120.2
C21 C22 C23 119.7(11)
C21 C22 H22 120.2
N4 C30 H30 118.5
N4 C30 C29 122.9(11)
C29 C30 H30 118.5
N8 C53 H53 118.7
N8 C53 C54 122.5(11)
C54 C53 H53 118.7
C55 C54 H54 119.2
C53 C54 C55 121.5(12)
C53 C54 H54 119.2
C55 C63 H63A 109.5
C55 C63 H63B 109.5
C55 C63 H63C 109.5
H63A C63 H63B 109.5
H63A C63 H63C 109.5
H63B C63 H63C 109.5
C28 C29 C30 120.5(11)
C28 C29 H29 119.7
C30 C29 H29 119.7
C36 C35 C34 122.0(12)
C36 C35 H35 119.0
C34 C35 H35 119.0
N3 C21 C22 124.0(10)
N3 C21 H21 118.0
C22 C21 H21 118.0
C52 C51 C50 117.7(12)
C52 C51 H51 121.1
C50 C51 H51 121.1
C47 C46 H46 120.4
C45 C46 H46 120.4
C45 C46 C47 119.1(13)
N9 C62 H62 118.6
N9 C62 C61 122.9(11)
C61 C62 H62 118.6
C60 C61 C62 122.1(13)
C60 C61 H61 119.0
C62 C61 H61 119.0
C12 C11 H11A 109.5
C12 C11 H11B 109.5
C12 C11 H11C 109.5
H11A C11 H11B 109.5
H11A C11 H11C 109.5
H11B C11 H11C 109.5
C55 C56 C57 120.2(10)
C55 C56 H56 119.9
C57 C56 H56 119.9
C18 C19 H19 120.5
C20 C19 C18 118.9(12)
C20 C19 H19 120.5
C23 C31 H31A 109.5
C23 C31 H31B 109.5
C23 C31 H31C 109.5
H31A C31 H31B 109.5
H31A C31 H31C 109.5
H31B C31 H31C 109.5
C28 C32 H32A 109.5
C28 C32 H32B 109.5
C28 C32 H32C 109.5
H32A C32 H32B 109.5
H32A C32 H32C 109.5
H32B C32 H32C 109.5
C52 C47 C48 117.6(12)
C52 C47 C46 125.0(12)
C46 C47 C48 117.3(13)
C44 C45 H45 119.0
C46 C45 C44 122.1(14)
C46 C45 H45 119.0
C44 C43 H43A 109.5
C44 C43 H43B 109.5
C44 C43 H43C 109.5
H43A C43 H43B 109.5
H43A C43 H43C 109.5
H43B C43 H43C 109.5
C2 C1 H1A 109.5
C2 C1 H1B 109.5
C2 C1 H1C 109.5
H1A C1 H1B 109.5
H1A C1 H1C 109.5
H1B C1 H1C 109.5
C15 C14 H14 119.2
C13 C14 C15 121.6(13)
C13 C14 H14 119.2
C34 C33 H33A 109.5
C34 C33 H33B 109.5
C34 C33 H33C 109.5
H33A C33 H33B 109.5
H33A C33 H33C 109.5
H33B C33 H33C 109.5

loop_
_geom_bond_atom_site_label_1
_geom_bond_atom_site_label_2
_geom_bond_distance
Lu1 O1 2.157(7)
Lu1 O2 2.139(7)
Lu1 N1 2.581(7)
Lu1 N4 2.485(7)
Lu1 O4 2.448(8)
Lu1 N3 2.468(8)
Lu1 N5 2.833(11)
Lu1 N2 2.550(9)
Lu1 O3 2.367(8)
Lu2 O7 2.120(7)
Lu2 O6 2.167(8)
Lu2 N6 2.579(8)
Lu2 N7 2.565(9)
Lu2 N8 2.443(9)
Lu2 O8 2.443(10)
Lu2 N9 2.467(9)
Lu2 O9 2.388(9)
Lu2 N10 2.835(11)
Br2 C8 1.902(10)
Br1 C10 1.904(9)
Br8 C52 1.899(11)
Br6 C42 1.900(10)
Br7 C50 1.905(12)
Br3 C18 1.898(12)
Br4 C20 1.893(12)
Br5 C40 1.876(12)
O1 C7 1.292(11)
O2 C17 1.310(12)
O7 C49 1.313(12)
N1 C6 1.366(12)
N1 C2 1.331(12)
O6 C39 1.297(12)
C24 H24 0.9300
C24 C25 1.392(13)
C24 C23 1.368(15)
O5 N5 1.207(12)
O10 N10 1.224(14)
N6 C34 1.343(13)
N6 C38 1.362(14)
C27 H27 0.9300
C27 C26 1.401(13)
C27 C28 1.376(16)
N7 C48 1.367(15)
N7 C44 1.345(14)
C55 C54 1.382(16)
C55 C63 1.508(15)
C55 C56 1.371(16)
N4 C26 1.353(12)
N4 C30 1.338(14)
O4 N5 1.268(13)
C7 C6 1.443(14)
C7 C8 1.389(14)
C3 H3 0.9300
C3 C4 1.341(16)
C3 C2 1.417(13)
C52 C51 1.371(19)
C52 C47 1.408(19)
N3 C25 1.353(11)
N3 C21 1.335(13)
C25 C26 1.470(15)
N8 C57 1.347(13)
N8 C53 1.335(15)
O8 N10 1.253(15)
C5 C10 1.406(16)
C5 C6 1.419(12)
C5 C4 1.410(15)
N5 O3 1.265(13)
N9 C58 1.340(12)
N9 C62 1.341(15)
O9 N10 1.257(15)
C9 H9 0.9300
C9 C10 1.366(16)
C9 C8 1.393(15)
C15 C16 1.420(15)
C15 C20 1.410(17)
C15 C14 1.381(17)
C60 C64 1.519(17)
C60 C59 1.393(18)
C60 C61 1.353(18)
C28 C29 1.372(16)
C28 C32 1.495(16)
C23 C22 1.370(15)
C23 C31 1.527(14)
C16 N2 1.392(14)
C16 C17 1.426(14)
C49 C50 1.370(15)
C49 C48 1.415(15)
C42 C41 1.366(19)
C42 C37 1.405(18)
C64 H64A 0.9600
C64 H64B 0.9600
C64 H64C 0.9600
C36 H36 0.9300
C36 C37 1.379(17)
C36 C35 1.35(2)
N2 C12 1.342(14)
C12 C13 1.431(18)
C12 C11 1.486(17)
C34 C35 1.416(17)
C34 C33 1.480(18)
C41 H41 0.9300
C41 C40 1.408(16)
C4 H4 0.9300
C37 C38 1.418(14)
C50 C51 1.378(16)
C18 C17 1.372(15)
C18 C19 1.395(16)
C48 C47 1.424(15)
C2 C1 1.496(15)
C59 H59 0.9300
C59 C58 1.393(15)
C58 C57 1.483(16)
C13 H13 0.9300
C13 C14 1.348(19)
C44 C45 1.407(19)
C44 C43 1.516(19)
C39 C40 1.381(16)
C39 C38 1.452(14)
C20 C19 1.359(17)
C57 C56 1.396(14)
C22 H22 0.9300
C22 C21 1.364(15)
C30 H30 0.9300
C30 C29 1.374(16)
C53 H53 0.9300
C53 C54 1.362(16)
C54 H54 0.9300
C63 H63A 0.9600
C63 H63B 0.9600
C63 H63C 0.9600
C29 H29 0.9300
C35 H35 0.9300
C21 H21 0.9300
C51 H51 0.9300
C46 H46 0.9300
C46 C47 1.408(19)
C46 C45 1.32(2)
C62 H62 0.9300
C62 C61 1.357(17)
C61 H61 0.9300
C11 H11A 0.9600
C11 H11B 0.9600
C11 H11C 0.9600
C56 H56 0.9300
C19 H19 0.9300
C31 H31A 0.9600
C31 H31B 0.9600
C31 H31C 0.9600
C32 H32A 0.9600
C32 H32B 0.9600
C32 H32C 0.9600
C45 H45 0.9300
C43 H43A 0.9600
C43 H43B 0.9600
C43 H43C 0.9600
C1 H1A 0.9600
C1 H1B 0.9600
C1 H1C 0.9600
C14 H14 0.9300
C33 H33A 0.9600
C33 H33B 0.9600
C33 H33C 0.9600

loop_
_geom_torsion_atom_site_label_1
_geom_torsion_atom_site_label_2
_geom_torsion_atom_site_label_3
_geom_torsion_atom_site_label_4
_geom_torsion
Lu1 O1 C7 C6 -2.6(13)
Lu1 O1 C7 C8 176.6(7)
Lu1 O2 C17 C16 2.0(12)
Lu1 O2 C17 C18 -177.6(8)
Lu1 N1 C6 C7 0.9(10)
Lu1 N1 C6 C5 -176.9(8)
Lu1 N1 C2 C3 175.9(7)
Lu1 N1 C2 C1 -4.5(14)
Lu1 N4 C26 C27 167.7(7)
Lu1 N4 C26 C25 -12.6(11)
Lu1 N4 C30 C29 -168.4(10)
Lu1 O4 N5 O5 176.7(8)
Lu1 O4 N5 O3 -6.0(8)
Lu1 N3 C25 C24 175.8(7)
Lu1 N3 C25 C26 0.5(12)
Lu1 N3 C21 C22 -175.9(9)
Lu1 N2 C12 C13 172.1(8)
Lu1 N2 C12 C11 -7.5(15)
Lu2 O7 C49 C50 -176.8(8)
Lu2 O7 C49 C48 2.5(13)
Lu2 O6 C39 C40 -173.6(9)
Lu2 O6 C39 C38 5.9(14)
Lu2 N6 C34 C35 -178.0(8)
Lu2 N6 C34 C33 0.6(16)
Lu2 N6 C38 C37 177.5(8)
Lu2 N6 C38 C39 1.4(11)
Lu2 N7 C48 C49 -3.6(10)
Lu2 N7 C48 C47 175.6(8)
Lu2 N7 C44 C45 -176.2(9)
Lu2 N7 C44 C43 3.1(17)
Lu2 N8 C57 C58 -9.3(13)
Lu2 N8 C57 C56 175.8(8)
Lu2 N8 C53 C54 -176.1(10)
Lu2 O8 N10 O10 179.5(9)
Lu2 O8 N10 O9 0.0(10)
Lu2 N9 C58 C59 -175.7(8)
Lu2 N9 C58 C57 6.9(12)
Lu2 N9 C62 C61 177.1(9)
Lu2 O9 N10 O10 -179.5(9)
Lu2 O9 N10 O8 0.0(10)
Br8 C52 C51 C50 -178.4(8)
Br8 C52 C47 C48 177.9(8)
Br8 C52 C47 C46 -3.3(16)
Br6 C42 C41 C40 179.2(10)
Br6 C42 C37 C36 3.1(18)
Br6 C42 C37 C38 -178.5(8)
Br7 C50 C51 C52 -177.3(9)
Br3 C18 C17 O2 2.3(14)
Br3 C18 C17 C16 -177.4(7)
Br3 C18 C19 C20 -179.1(9)
Br4 C20 C19 C18 176.5(9)
O1 C7 C6 N1 0.8(13)
O1 C7 C6 C5 178.6(9)
O1 C7 C8 Br2 -0.1(14)
O1 C7 C8 C9 -179.6(10)
O7 C49 C50 Br7 -4.2(14)
O7 C49 C50 C51 177.3(10)
O7 C49 C48 N7 1.4(14)
O7 C49 C48 C47 -177.8(9)
O6 C39 C40 Br5 5.4(16)
O6 C39 C40 C41 -178.5(11)
O6 C39 C38 N6 -4.5(15)
O6 C39 C38 C37 179.4(10)
C24 C25 C26 C27 12.3(15)
C24 C25 C26 N4 -167.4(9)
C24 C23 C22 C21 0.3(18)
O5 N5 O3 Lu1 -176.4(8)
N6 C34 C35 C36 0.6(19)
C27 C28 C29 C30 -2.7(19)
N7 C48 C47 C52 -179.5(10)
N7 C48 C47 C46 1.7(16)
N7 C44 C45 C46 1(2)
N4 C30 C29 C28 1(2)
O4 N5 O3 Lu1 6.3(8)
N3 C25 C26 C27 -172.5(9)
N3 C25 C26 N4 7.8(13)
C25 C24 C23 C22 -0.4(16)
C25 C24 C23 C31 -178.2(10)
C25 N3 C21 C22 3.3(17)
N8 C57 C56 C55 -1.7(17)
N8 C53 C54 C55 2(2)
C26 C27 C28 C29 1.8(17)
C26 C27 C28 C32 -176.1(12)
C26 N4 C30 C29 1.9(18)
N9 C58 C57 N8 1.5(14)
N9 C58 C57 C56 176.2(10)
N9 C62 C61 C60 0(2)
C15 C16 N2 Lu1 -176.1(8)
C15 C16 N2 C12 -0.3(14)
C15 C16 C17 O2 175.9(9)
C15 C16 C17 C18 -4.5(14)
C15 C20 C19 C18 -2.8(18)
C60 C59 C58 N9 -3.1(16)
C60 C59 C58 C57 174.2(10)
C28 C27 C26 N4 0.9(16)
C28 C27 C26 C25 -178.8(10)
C23 C24 C25 N3 2.0(16)
C23 C24 C25 C26 176.9(10)
C23 C22 C21 N3 -1.8(19)
C16 C15 C20 Br4 -177.5(8)
C16 C15 C20 C19 1.8(17)
C16 C15 C14 C13 -1.4(18)
C16 N2 C12 C13 -2.5(15)
C16 N2 C12 C11 177.8(10)
C10 C5 C6 N1 179.5(9)
C10 C5 C6 C7 1.8(15)
C10 C5 C4 C3 -179.6(11)
C10 C9 C8 Br2 -179.3(9)
C10 C9 C8 C7 0.3(18)
C6 N1 C2 C3 -0.3(14)
C6 N1 C2 C1 179.3(9)
C6 C7 C8 Br2 179.1(7)
C6 C7 C8 C9 -0.4(15)
C6 C5 C10 Br1 178.9(8)
C6 C5 C10 C9 -2.0(17)
C6 C5 C4 C3 -0.7(16)
C49 C50 C51 C52 1.2(18)
C49 C48 C47 C52 -0.3(15)
C49 C48 C47 C46 -179.1(10)
C42 C41 C40 Br5 176.2(10)
C42 C41 C40 C39 0(2)
C42 C37 C38 N6 -177.6(10)
C42 C37 C38 C39 -1.7(16)
C64 C60 C59 C58 179.4(11)
C64 C60 C61 C62 -177.9(13)
C36 C37 C38 N6 1.0(16)
C36 C37 C38 C39 176.9(10)
N2 C16 C17 O2 -4.4(13)
N2 C16 C17 C18 175.2(9)
N2 C12 C13 C14 3.5(19)
C12 C13 C14 C15 -1(2)
C34 N6 C38 C37 -0.6(16)
C34 N6 C38 C39 -176.7(9)
C41 C42 C37 C36 -174.5(13)
C41 C42 C37 C38 3.9(18)
C4 C3 C2 N1 0.0(17)
C4 C3 C2 C1 -179.6(11)
C4 C5 C10 Br1 -2.1(16)
C4 C5 C10 C9 176.9(11)
C4 C5 C6 N1 0.4(15)
C4 C5 C6 C7 -177.2(9)
C37 C42 C41 C40 -3(2)
C37 C36 C35 C34 0(2)
C50 C49 C48 N7 -179.2(9)
C50 C49 C48 C47 1.5(15)
C8 C7 C6 N1 -178.5(9)
C8 C7 C6 C5 -0.7(14)
C8 C9 C10 Br1 -179.9(9)
C8 C9 C10 C5 1.0(18)
C48 N7 C44 C45 0.0(16)
C48 N7 C44 C43 179.4(11)
C48 C49 C50 Br7 176.4(7)
C48 C49 C50 C51 -2.1(16)
C2 N1 C6 C7 177.8(9)
C2 N1 C6 C5 0.0(14)
C2 C3 C4 C5 0.5(18)
C59 C60 C61 C62 0.7(19)
C59 C58 C57 N8 -176.0(10)
C59 C58 C57 C56 -1.3(16)
C58 N9 C62 C61 -2.3(17)
C58 C57 C56 C55 -176.1(10)
C44 N7 C48 C49 179.3(9)
C44 N7 C48 C47 -1.5(15)
C40 C39 C38 N6 175.0(10)
C40 C39 C38 C37 -1.1(16)
C38 N6 C34 C35 -0.2(16)
C38 N6 C34 C33 178.3(10)
C38 C39 C40 Br5 -174.1(8)
C38 C39 C40 C41 2.0(17)
C17 C16 N2 Lu1 4.2(10)
C17 C16 N2 C12 179.9(9)
C17 C18 C19 C20 0.0(18)
C20 C15 C16 N2 -177.7(9)
C20 C15 C16 C17 2.0(15)
C20 C15 C14 C13 178.7(12)
C57 N8 C53 C54 -1.6(19)
C30 N4 C26 C27 -2.8(15)
C30 N4 C26 C25 176.9(10)
C53 N8 C57 C58 176.2(10)
C53 N8 C57 C56 1.4(17)
C54 C55 C56 C57 1.9(16)
C63 C55 C54 C53 -179.4(12)
C63 C55 C56 C57 179.2(11)
C35 C36 C37 C42 177.9(12)
C35 C36 C37 C38 -0.6(18)
C21 N3 C25 C24 -3.3(15)
C21 N3 C25 C26 -178.6(9)
C51 C52 C47 C48 -0.6(17)
C51 C52 C47 C46 178.1(12)
C62 N9 C58 C59 3.8(15)
C62 N9 C58 C57 -173.7(10)
C61 C60 C59 C58 0.8(17)
C11 C12 C13 C14 -176.9(12)
C56 C55 C54 C53 -2.1(19)
C19 C18 C17 O2 -176.9(10)
C19 C18 C17 C16 3.5(16)
C31 C23 C22 C21 178.1(12)
C32 C28 C29 C30 175.2(13)
C47 C52 C51 C50 0.2(18)
C47 C46 C45 C44 -1(2)
C45 C46 C47 C52 -179.1(13)
C45 C46 C47 C48 -0.4(19)
C43 C44 C45 C46 -178.1(14)
C14 C15 C16 N2 2.3(15)
C14 C15 C16 C17 -178.0(10)
C14 C15 C20 Br4 2.4(16)
C14 C15 C20 C19 -178.3(12)
C33 C34 C35 C36 -177.9(12)
